data_4105556
loop_
_publ_author_name
'S. M. Ibrahim Al-Rafia'
'Adam C. Malcolm'
'Sean K. Liew'
'Michael J. Ferguson'
'Eric Rivard'

_publ_contact_author_address
;
Department of Chemistry
University of Alberta
Edmonton
AB T6G 2G2
CANADA
;
_publ_contact_author_email ERIVARD@UALBERTA.CA
_publ_contact_author_name 'E. Rivard'
_publ_section_title
;
 Stabilization of the Heavy Methylene Analogues, GeH2 and SnH2, within the
 Coordination Sphere of a Transition Metal
;
_journal_name_full 'Journal of the American Chemical Society'
_journal_page_first 777
_journal_page_last 779
_journal_paper_doi 10.1021/ja1106223
_journal_volume 133
_journal_year 2011
_chemical_formula_moiety 'C32 H38 N2 O5 Sn W, 0.25(C6 H14)'
_chemical_formula_sum 'C33.5 H41.5 N2 O5 Sn W'
_chemical_formula_weight 854.73
_chemical_name_common 'compound 3'
_chemical_name_systematic
; 
 ? 
;
_space_group_IT_number 61
_symmetry_cell_setting orthorhombic
_symmetry_space_group_name_Hall '-P 2ac 2ab'
_symmetry_space_group_name_H-M 'P b c a'
_atom_sites_solution_hydrogens geom
_atom_sites_solution_primary direct
_atom_sites_solution_secondary difmap
_audit_creation_method SHELXL-97
_cell_angle_alpha 90.00
_cell_angle_beta 90.00
_cell_angle_gamma 90.00
_cell_formula_units_Z 8
_cell_length_a 14.330(6)
_cell_length_b 19.457(8)
_cell_length_c 26.718(10)
_cell_measurement_reflns_used 9937
_cell_measurement_temperature 173(2)
_cell_measurement_theta_max 25.38
_cell_measurement_theta_min 2.23
_cell_volume 7449(5)
_computing_cell_refinement 'Bruker SAINT'
_computing_data_collection 'Bruker APEX2'
_computing_data_reduction 'Bruker SAINT'
_computing_molecular_graphics 'Bruker SHELXTL'
_computing_publication_material 'Bruker SHELXTL'
_computing_structure_refinement 'SHELXL-97 (Sheldrick, 2008)'
_computing_structure_solution 'SHELXS-97 (Sheldrick, 2008)'
_diffrn_ambient_temperature 173(2)
_diffrn_measured_fraction_theta_full 0.990
_diffrn_measured_fraction_theta_max 0.979
_diffrn_measurement_device_type 'Bruker APEX-II CCD'
_diffrn_measurement_method '\w scans'
_diffrn_radiation_monochromator graphite
_diffrn_radiation_source 'fine-focus sealed tube'
_diffrn_radiation_type MoK\a
_diffrn_radiation_wavelength 0.71073
_diffrn_reflns_av_R_equivalents 0.0305
_diffrn_reflns_av_sigmaI/netI 0.0225
_diffrn_reflns_limit_h_max 18
_diffrn_reflns_limit_h_min -18
_diffrn_reflns_limit_k_max 25
_diffrn_reflns_limit_k_min -25
_diffrn_reflns_limit_l_max 34
_diffrn_reflns_limit_l_min -34
_diffrn_reflns_number 58643
_diffrn_reflns_theta_full 26.40
_diffrn_reflns_theta_max 27.69
_diffrn_reflns_theta_min 1.52
_exptl_absorpt_coefficient_mu 3.793
_exptl_absorpt_correction_T_max 0.3604
_exptl_absorpt_correction_T_min 0.1683
_exptl_absorpt_correction_type numerical
_exptl_absorpt_process_details 'SADABS (Sheldrick, 2008)'
_exptl_crystal_colour yellow
_exptl_crystal_density_diffrn 1.524
_exptl_crystal_description block
_exptl_crystal_F_000 3364
_exptl_crystal_size_max 0.73
_exptl_crystal_size_mid 0.44
_exptl_crystal_size_min 0.34
_refine_diff_density_max 3.143
_refine_diff_density_min -1.421
_refine_diff_density_rms 0.160
_refine_ls_extinction_method none
_refine_ls_goodness_of_fit_ref 1.173
_refine_ls_hydrogen_treatment mixed
_refine_ls_matrix_type full
_refine_ls_number_parameters 402
_refine_ls_number_reflns 8542
_refine_ls_number_restraints 9
_refine_ls_restrained_S_all 1.172
_refine_ls_R_factor_all 0.0489
_refine_ls_R_factor_gt 0.0446
_refine_ls_shift/su_max 0.001
_refine_ls_shift/su_mean 0.000
_refine_ls_structure_factor_coef Fsqd
_refine_ls_weighting_details 'calc w=1/[\s^2^(Fo^2^)+(0.0779P)^2^+28.8471P] where P=(Fo^2^+2Fc^2^)/3'
_refine_ls_weighting_scheme calc
_refine_ls_wR_factor_gt 0.1565
_refine_ls_wR_factor_ref 0.1600
_reflns_number_gt 7640
_reflns_number_total 8542
_reflns_threshold_expression I>2\s(I)
_cod_data_source_file ja1106223_si_001_2.cif
_cod_data_source_block riv1023
_cod_original_cell_volume 7450(5)
_cod_original_formula_sum 'C33.50 H41.50 N2 O5 Sn W'
_cod_database_code 4105556

loop_
_symmetry_equiv_pos_as_xyz
'x, y, z'
'-x+1/2, -y, z+1/2'
'-x, y+1/2, -z+1/2'
'x+1/2, -y+1/2, -z'
'-x, -y, -z'
'x-1/2, y, -z-1/2'
'x, -y-1/2, z-1/2'
'-x-1/2, y-1/2, z'

loop_
_atom_site_label
_atom_site_type_symbol
_atom_site_fract_x
_atom_site_fract_y
_atom_site_fract_z
_atom_site_U_iso_or_equiv
_atom_site_adp_type
_atom_site_occupancy
_atom_site_symmetry_multiplicity
_atom_site_calc_flag
_atom_site_refinement_flags
_atom_site_disorder_assembly
_atom_site_disorder_group
W W -0.104988(19) 0.631571(13) 0.305484(10) 0.04445(11) Uani 1 1 d . . .
Sn Sn -0.05363(3) 0.73167(2) 0.373883(16) 0.04510(13) Uani 1 1 d . . .
H1A H -0.141(8) 0.794(6) 0.392(4) 0.11(4) Uiso 1 1 d . . .
H1B H -0.031(7) 0.715(5) 0.434(4) 0.10(3) Uiso 1 1 d . . .
O1 O -0.1775(5) 0.5205(3) 0.2312(2) 0.0835(18) Uani 1 1 d . . .
O2 O -0.1878(5) 0.7498(4) 0.2369(2) 0.0837(18) Uani 1 1 d . . .
O3 O -0.2947(6) 0.6320(4) 0.3657(3) 0.092(2) Uani 1 1 d . . .
O4 O -0.0404(8) 0.5118(4) 0.3766(3) 0.114(3) Uani 1 1 d . . .
O5 O 0.0989(5) 0.6325(4) 0.2600(4) 0.094(2) Uani 1 1 d . . .
N1 N 0.1526(4) 0.7958(3) 0.38462(18) 0.0427(10) Uani 1 1 d . . .
N2 N 0.0825(4) 0.8451(3) 0.3232(2) 0.0422(10) Uani 1 1 d . . .
C1 C -0.1501(5) 0.5616(4) 0.2585(3) 0.0567(17) Uani 1 1 d . . .
C2 C -0.1561(5) 0.7083(4) 0.2611(3) 0.0549(16) Uani 1 1 d . . .
C3 C -0.2267(7) 0.6314(4) 0.3426(3) 0.0628(19) Uani 1 1 d . . .
C4 C -0.0617(6) 0.5561(4) 0.3513(3) 0.067(2) Uani 1 1 d . . .
C5 C 0.0241(6) 0.6329(4) 0.2749(3) 0.0622(19) Uani 1 1 d . . .
C6 C 0.0705(4) 0.7978(3) 0.3591(2) 0.0378(11) Uani 1 1 d . . .
C7 C 0.2150(5) 0.8411(4) 0.3636(3) 0.0533(15) Uani 1 1 d . . .
H7 H 0.2774 0.8489 0.3742 0.064 Uiso 1 1 calc R . .
C8 C 0.1718(5) 0.8724(4) 0.3255(3) 0.0524(15) Uani 1 1 d . . .
H8 H 0.1973 0.9066 0.3042 0.063 Uiso 1 1 calc R . .
C11 C 0.1700(4) 0.7613(4) 0.4315(2) 0.0457(13) Uani 1 1 d . . .
C12 C 0.1489(6) 0.7966(5) 0.4754(3) 0.0636(19) Uani 1 1 d . . .
C13 C 0.1725(7) 0.7646(6) 0.5201(3) 0.083(3) Uani 1 1 d . . .
H13 H 0.1589 0.7869 0.5509 0.099 Uiso 1 1 calc R . .
C14 C 0.2149(7) 0.7016(6) 0.5206(3) 0.084(3) Uani 1 1 d . . .
H14 H 0.2312 0.6810 0.5516 0.101 Uiso 1 1 calc R . .
C15 C 0.2343(6) 0.6679(5) 0.4767(3) 0.071(2) Uani 1 1 d . . .
H15 H 0.2621 0.6236 0.4778 0.085 Uiso 1 1 calc R . .
C16 C 0.2139(5) 0.6973(4) 0.4307(3) 0.0536(15) Uani 1 1 d . . .
C17 C 0.1027(7) 0.8665(5) 0.4755(4) 0.077(3) Uani 1 1 d . . .
H17 H 0.0880 0.8780 0.4399 0.092 Uiso 1 1 calc R . .
C18 C 0.0124(10) 0.8675(7) 0.5035(6) 0.125(5) Uani 1 1 d . . .
H18A H -0.0276 0.8301 0.4916 0.150 Uiso 1 1 calc R . .
H18B H -0.0190 0.9116 0.4980 0.150 Uiso 1 1 calc R . .
H18C H 0.0245 0.8615 0.5393 0.150 Uiso 1 1 calc R . .
C19 C 0.1667(11) 0.9221(7) 0.4945(5) 0.115(4) Uani 1 1 d . . .
H19A H 0.2229 0.9237 0.4737 0.138 Uiso 1 1 calc R . .
H19B H 0.1842 0.9121 0.5292 0.138 Uiso 1 1 calc R . .
H19C H 0.1346 0.9665 0.4930 0.138 Uiso 1 1 calc R . .
C20 C 0.2384(6) 0.6606(4) 0.3825(3) 0.0577(17) Uani 1 1 d . . .
H20 H 0.2093 0.6866 0.3543 0.069 Uiso 1 1 calc R . .
C21 C 0.2003(8) 0.5873(5) 0.3813(4) 0.092(3) Uani 1 1 d . . .
H21A H 0.1329 0.5881 0.3873 0.111 Uiso 1 1 calc R . .
H21B H 0.2308 0.5599 0.4074 0.111 Uiso 1 1 calc R . .
H21C H 0.2129 0.5668 0.3485 0.111 Uiso 1 1 calc R . .
C22 C 0.3420(6) 0.6602(6) 0.3745(4) 0.082(3) Uani 1 1 d . . .
H22A H 0.3651 0.7076 0.3735 0.099 Uiso 1 1 calc R . .
H22B H 0.3563 0.6373 0.3427 0.099 Uiso 1 1 calc R . .
H22C H 0.3723 0.6354 0.4019 0.099 Uiso 1 1 calc R . .
C31 C 0.0138(5) 0.8735(3) 0.2891(3) 0.0435(13) Uani 1 1 d . . .
C32 C -0.0508(5) 0.9210(3) 0.3091(3) 0.0494(15) Uani 1 1 d . . .
C33 C -0.1087(5) 0.9531(4) 0.2750(4) 0.062(2) Uani 1 1 d . . .
H33 H -0.1528 0.9859 0.2866 0.074 Uiso 1 1 calc R . .
C34 C -0.1040(5) 0.9385(5) 0.2245(4) 0.066(2) Uani 1 1 d . . .
H34 H -0.1449 0.9612 0.2019 0.079 Uiso 1 1 calc R . .
C35 C -0.0417(5) 0.8923(4) 0.2069(3) 0.0585(17) Uani 1 1 d . . .
H35 H -0.0399 0.8828 0.1721 0.070 Uiso 1 1 calc R . .
C36 C 0.0200(5) 0.8581(3) 0.2387(3) 0.0474(14) Uani 1 1 d . . .
C37 C -0.0519(5) 0.9415(4) 0.3635(3) 0.0617(18) Uani 1 1 d . . .
H37 H -0.0213 0.9039 0.3830 0.074 Uiso 1 1 calc R . .
C38 C 0.0061(8) 1.0068(5) 0.3708(4) 0.093(3) Uani 1 1 d . . .
H38A H 0.0683 1.0000 0.3563 0.111 Uiso 1 1 calc R . .
H38B H 0.0119 1.0167 0.4066 0.111 Uiso 1 1 calc R . .
H38C H -0.0247 1.0454 0.3540 0.111 Uiso 1 1 calc R . .
C39 C -0.1499(6) 0.9512(5) 0.3845(4) 0.079(3) Uani 1 1 d . . .
H39A H -0.1870 0.9099 0.3779 0.095 Uiso 1 1 calc R . .
H39B H -0.1794 0.9909 0.3684 0.095 Uiso 1 1 calc R . .
H39C H -0.1462 0.9591 0.4207 0.095 Uiso 1 1 calc R . .
C40 C 0.0917(4) 0.8090(4) 0.2172(3) 0.0516(15) Uani 1 1 d . . .
H40 H 0.1201 0.7823 0.2453 0.062 Uiso 1 1 calc R . .
C41 C 0.1684(6) 0.8498(6) 0.1914(4) 0.075(2) Uani 1 1 d . . .
H41A H 0.2136 0.8181 0.1765 0.090 Uiso 1 1 calc R . .
H41B H 0.2000 0.8790 0.2160 0.090 Uiso 1 1 calc R . .
H41C H 0.1410 0.8786 0.1651 0.090 Uiso 1 1 calc R . .
C42 C 0.0486(7) 0.7588(5) 0.1804(3) 0.074(2) Uani 1 1 d . . .
H42A H 0.0019 0.7307 0.1977 0.089 Uiso 1 1 calc R . .
H42B H 0.0974 0.7290 0.1667 0.089 Uiso 1 1 calc R . .
H42C H 0.0188 0.7843 0.1532 0.089 Uiso 1 1 calc R . .
C1S C 0.441(2) 0.8693(11) 0.4609(17) 0.079(10) Uiso 0.25 1 d PD A -1
H1SA H 0.4719 0.8258 0.4526 0.118 Uiso 0.25 1 calc PR A -1
H1SB H 0.4133 0.8889 0.4306 0.118 Uiso 0.25 1 calc PR A -1
H1SC H 0.3924 0.8611 0.4859 0.118 Uiso 0.25 1 calc PR A -1
C2S C 0.5131(15) 0.9195(9) 0.4821(13) 0.064(7) Uiso 0.25 1 d PD A -1
H2SA H 0.5419 0.8997 0.5126 0.077 Uiso 0.25 1 calc PR A -1
H2SB H 0.5631 0.9274 0.4572 0.077 Uiso 0.25 1 calc PR A -1
C3S C 0.4659(13) 0.9876(8) 0.4950(11) 0.053(6) Uiso 0.25 1 d PD A -1
H3SA H 0.4313 1.0049 0.4656 0.064 Uiso 0.25 1 calc PR A -1
H3SB H 0.4209 0.9806 0.5227 0.064 Uiso 0.25 1 calc PR A -1
C4S C 0.5395(13) 1.0401(8) 0.5108(10) 0.048(6) Uiso 0.25 1 d PD A -1
H4SA H 0.5830 1.0486 0.4826 0.058 Uiso 0.25 1 calc PR A -1
H4SB H 0.5760 1.0219 0.5393 0.058 Uiso 0.25 1 calc PR A -1
C5S C 0.4927(14) 1.1075(9) 0.5260(14) 0.068(8) Uiso 0.25 1 d PD A -1
H5SA H 0.4481 1.0991 0.5536 0.081 Uiso 0.25 1 calc PR A -1
H5SB H 0.4577 1.1266 0.4972 0.081 Uiso 0.25 1 calc PR A -1
C6S C 0.5671(18) 1.1588(10) 0.5429(14) 0.066(8) Uiso 0.25 1 d PD A -1
H6SA H 0.5372 1.2020 0.5527 0.100 Uiso 0.25 1 calc PR A -1
H6SB H 0.6107 1.1674 0.5153 0.100 Uiso 0.25 1 calc PR A -1
H6SC H 0.6013 1.1398 0.5715 0.100 Uiso 0.25 1 calc PR A -1

loop_
_atom_site_aniso_label
_atom_site_aniso_U_11
_atom_site_aniso_U_22
_atom_site_aniso_U_33
_atom_site_aniso_U_23
_atom_site_aniso_U_13
_atom_site_aniso_U_12
W 0.04895(18) 0.03803(16) 0.04637(17) -0.00242(9) -0.00206(10) -0.00496(9)
Sn 0.0471(3) 0.0438(2) 0.0444(2) -0.00360(16) 0.00223(16) -0.00885(16)
O1 0.104(5) 0.067(4) 0.079(4) -0.026(3) -0.004(4) -0.021(3)
O2 0.087(4) 0.085(4) 0.079(4) 0.025(3) 0.001(3) 0.022(4)
O3 0.084(5) 0.090(5) 0.102(5) 0.006(4) 0.032(4) -0.009(4)
O4 0.184(10) 0.076(5) 0.080(5) 0.026(4) -0.018(5) 0.023(5)
O5 0.069(5) 0.099(6) 0.113(6) 0.017(4) 0.019(4) 0.009(3)
N1 0.042(3) 0.048(3) 0.039(2) -0.003(2) -0.002(2) 0.001(2)
N2 0.041(2) 0.041(3) 0.045(3) 0.003(2) -0.002(2) -0.001(2)
C1 0.059(4) 0.049(4) 0.063(4) -0.004(3) 0.009(3) -0.007(3)
C2 0.056(4) 0.057(4) 0.052(4) -0.004(3) 0.003(3) -0.004(3)
C3 0.077(5) 0.048(4) 0.064(5) 0.001(3) 0.003(4) -0.008(3)
C4 0.078(5) 0.058(4) 0.064(5) -0.003(4) -0.005(4) 0.002(4)
C5 0.067(5) 0.054(4) 0.066(5) 0.005(3) 0.004(4) -0.001(3)
C6 0.039(3) 0.038(3) 0.036(3) -0.003(2) 0.003(2) 0.002(2)
C7 0.037(3) 0.063(4) 0.060(4) 0.002(3) 0.000(3) -0.007(3)
C8 0.042(3) 0.056(4) 0.060(4) 0.010(3) -0.001(3) -0.008(3)
C11 0.036(3) 0.063(4) 0.038(3) -0.004(3) -0.006(2) 0.002(3)
C12 0.066(5) 0.082(5) 0.043(3) -0.015(3) -0.001(3) 0.006(4)
C13 0.079(6) 0.126(9) 0.043(4) -0.012(5) -0.005(4) 0.017(6)
C14 0.086(6) 0.119(8) 0.047(4) 0.012(5) -0.012(4) 0.009(6)
C15 0.072(5) 0.086(6) 0.054(4) 0.012(4) -0.016(4) 0.015(4)
C16 0.049(3) 0.065(4) 0.047(3) 0.004(3) -0.006(3) 0.006(3)
C17 0.079(6) 0.089(7) 0.063(5) -0.028(4) -0.007(4) 0.018(4)
C18 0.095(9) 0.145(12) 0.136(11) -0.060(9) 0.030(8) 0.027(8)
C19 0.140(12) 0.094(8) 0.111(9) -0.027(7) 0.002(8) -0.008(8)
C20 0.061(4) 0.058(4) 0.054(4) 0.004(3) -0.005(3) 0.015(3)
C21 0.093(7) 0.081(6) 0.103(8) -0.019(6) 0.001(6) -0.014(6)
C22 0.062(5) 0.099(7) 0.087(6) -0.017(5) 0.015(4) 0.001(5)
C31 0.041(3) 0.039(3) 0.050(3) 0.006(2) 0.000(3) -0.004(2)
C32 0.041(3) 0.037(3) 0.070(4) 0.004(3) 0.000(3) -0.004(2)
C33 0.038(3) 0.054(4) 0.093(6) 0.012(4) -0.004(3) 0.010(3)
C34 0.051(4) 0.069(5) 0.078(5) 0.023(4) -0.010(3) 0.004(3)
C35 0.046(4) 0.073(5) 0.056(4) 0.015(4) -0.003(3) -0.002(3)
C36 0.043(3) 0.048(3) 0.051(4) 0.011(3) -0.003(3) 0.000(3)
C37 0.054(4) 0.049(4) 0.082(5) -0.015(4) 0.004(4) 0.003(3)
C38 0.077(6) 0.081(6) 0.121(9) -0.037(6) 0.009(6) -0.026(5)
C39 0.063(5) 0.073(5) 0.101(7) -0.019(5) 0.019(5) 0.010(4)
C40 0.043(3) 0.066(4) 0.046(3) 0.008(3) 0.001(3) 0.007(3)
C41 0.042(4) 0.098(7) 0.084(6) 0.010(5) 0.014(4) -0.005(4)
C42 0.078(6) 0.085(6) 0.060(5) -0.007(4) 0.001(4) 0.002(5)

loop_
_atom_type_symbol
_atom_type_description
_atom_type_scat_dispersion_real
_atom_type_scat_dispersion_imag
_atom_type_scat_source
C C 0.0033 0.0016 'International Tables Vol C Tables 4.2.6.8 and 6.1.1.4'
H H 0.0000 0.0000 'International Tables Vol C Tables 4.2.6.8 and 6.1.1.4'
N N 0.0061 0.0033 'International Tables Vol C Tables 4.2.6.8 and 6.1.1.4'
O O 0.0106 0.0060 'International Tables Vol C Tables 4.2.6.8 and 6.1.1.4'
Sn Sn -0.6537 1.4246 'International Tables Vol C Tables 4.2.6.8 and 6.1.1.4'
W W -0.8490 6.8722 'International Tables Vol C Tables 4.2.6.8 and 6.1.1.4'

loop_
_geom_angle_atom_site_label_1
_geom_angle_atom_site_label_2
_geom_angle_atom_site_label_3
_geom_angle
C1 W C3 91.7(3)
C1 W C4 89.1(3)
C3 W C4 88.1(3)
C1 W C5 92.9(3)
C3 W C5 174.2(4)
C4 W C5 88.5(3)
C1 W C2 91.0(3)
C3 W C2 88.6(3)
C4 W C2 176.7(3)
C5 W C2 94.8(3)
C1 W Sn 176.1(2)
C3 W Sn 84.6(2)
C4 W Sn 91.7(2)
C5 W Sn 90.8(2)
C2 W Sn 87.9(2)
C6 Sn W 120.06(14)
C6 Sn H1A 102(4)
W Sn H1A 117(4)
C6 Sn H1B 97(4)
W Sn H1B 123(4)
H1A Sn H1B 91(5)
C6 N1 C7 109.9(5)
C6 N1 C11 126.7(5)
C7 N1 C11 122.6(5)
C6 N2 C8 110.5(5)
C6 N2 C31 128.6(5)
C8 N2 C31 120.5(5)
O1 C1 W 179.2(7)
O2 C2 W 177.4(7)
O3 C3 W 177.3(8)
O4 C4 W 177.1(9)
O5 C5 W 176.3(8)
N2 C6 N1 105.4(5)
N2 C6 Sn 128.7(4)
N1 C6 Sn 125.8(4)
C8 C7 N1 107.4(6)
C7 C8 N2 106.7(6)
C12 C11 C16 123.5(7)
C12 C11 N1 117.6(6)
C16 C11 N1 118.6(5)
C13 C12 C11 116.8(8)
C13 C12 C17 120.5(8)
C11 C12 C17 122.7(7)
C14 C13 C12 121.2(8)
C13 C14 C15 120.6(8)
C14 C15 C16 121.2(9)
C15 C16 C11 116.7(7)
C15 C16 C20 120.7(7)
C11 C16 C20 122.7(6)
C18 C17 C19 110.5(9)
C18 C17 C12 113.0(10)
C19 C17 C12 112.3(9)
C22 C20 C16 110.8(7)
C22 C20 C21 110.2(8)
C16 C20 C21 112.1(7)
C36 C31 C32 123.5(6)
C36 C31 N2 119.0(6)
C32 C31 N2 117.1(6)
C33 C32 C31 116.1(7)
C33 C32 C37 120.6(7)
C31 C32 C37 123.0(6)
C34 C33 C32 121.5(7)
C35 C34 C33 120.5(7)
C34 C35 C36 121.7(8)
C31 C36 C35 116.7(7)
C31 C36 C40 123.4(6)
C35 C36 C40 119.9(7)
C32 C37 C39 113.4(7)
C32 C37 C38 109.7(7)
C39 C37 C38 110.6(7)
C42 C40 C36 112.1(6)
C42 C40 C41 109.7(7)
C36 C40 C41 109.5(7)
C3S C2S C1S 109.9(6)
C4S C3S C2S 109.7(6)
C3S C4S C5S 110.1(6)
C4S C5S C6S 109.4(6)

loop_
_geom_bond_atom_site_label_1
_geom_bond_atom_site_label_2
_geom_bond_distance
W C1 1.961(7)
W C3 2.006(9)
W C4 2.011(9)
W C5 2.022(9)
W C2 2.042(8)
W Sn 2.7703(9)
Sn C6 2.230(6)
Sn H1A 1.81(11)
Sn H1B 1.67(10)
O1 C1 1.153(9)
O2 C2 1.130(9)
O3 C3 1.153(11)
O4 C4 1.137(10)
O5 C5 1.144(11)
N1 C6 1.360(8)
N1 C7 1.376(8)
N1 C11 1.443(8)
N2 C6 1.341(8)
N2 C8 1.386(8)
N2 C31 1.451(8)
C7 C8 1.337(10)
C11 C12 1.391(9)
C11 C16 1.395(10)
C12 C13 1.388(12)
C12 C17 1.514(12)
C13 C14 1.369(15)
C14 C15 1.373(13)
C15 C16 1.386(10)
C16 C20 1.512(10)
C17 C18 1.495(16)
C17 C19 1.505(15)
C20 C22 1.501(12)
C20 C21 1.529(13)
C31 C36 1.382(10)
C31 C32 1.413(9)
C32 C33 1.382(10)
C32 C37 1.507(11)
C33 C34 1.380(13)
C34 C35 1.352(12)
C35 C36 1.395(10)
C36 C40 1.516(10)
C37 C39 1.524(11)
C37 C38 1.529(11)
C40 C42 1.516(12)
C40 C41 1.520(10)
C1S C2S 1.529(4)
C2S C3S 1.528(4)
C3S C4S 1.527(4)
C4S C5S 1.527(4)
C5S C6S 1.529(4)

loop_
_geom_torsion_atom_site_label_1
_geom_torsion_atom_site_label_2
_geom_torsion_atom_site_label_3
_geom_torsion_atom_site_label_4
_geom_torsion
C1 W Sn C6 -149(3)
C3 W Sn C6 -164.1(3)
C4 W Sn C6 108.1(3)
C5 W Sn C6 19.5(3)
C2 W Sn C6 -75.3(3)
C3 W C1 O1 -6(65)
C4 W C1 O1 82(65)
C5 W C1 O1 171(100)
C2 W C1 O1 -94(65)
Sn W C1 O1 -20(67)
C1 W C2 O2 64(15)
C3 W C2 O2 -28(15)
C4 W C2 O2 -28(18)
C5 W C2 O2 157(15)
Sn W C2 O2 -113(15)
C1 W C3 O3 149(15)
C4 W C3 O3 60(15)
C5 W C3 O3 6(17)
C2 W C3 O3 -120(15)
Sn W C3 O3 -32(15)
C1 W C4 O4 -35(18)
C3 W C4 O4 57(18)
C5 W C4 O4 -128(18)
C2 W C4 O4 57(20)
Sn W C4 O4 141(18)
C1 W C5 O5 -117(12)
C3 W C5 O5 25(14)
C4 W C5 O5 -28(12)
C2 W C5 O5 151(12)
Sn W C5 O5 63(12)
C8 N2 C6 N1 0.7(7)
C31 N2 C6 N1 -172.0(6)
C8 N2 C6 Sn -177.0(5)
C31 N2 C6 Sn 10.3(9)
C7 N1 C6 N2 -1.0(7)
C11 N1 C6 N2 169.2(6)
C7 N1 C6 Sn 176.8(4)
C11 N1 C6 Sn -13.1(8)
W Sn C6 N2 66.6(5)
W Sn C6 N1 -110.6(4)
C6 N1 C7 C8 1.0(8)
C11 N1 C7 C8 -169.7(6)
N1 C7 C8 N2 -0.5(8)
C6 N2 C8 C7 -0.1(8)
C31 N2 C8 C7 173.3(6)
C6 N1 C11 C12 -85.3(8)
C7 N1 C11 C12 83.7(8)
C6 N1 C11 C16 99.9(7)
C7 N1 C11 C16 -91.1(8)
C16 C11 C12 C13 -0.9(12)
N1 C11 C12 C13 -175.4(7)
C16 C11 C12 C17 178.9(8)
N1 C11 C12 C17 4.4(11)
C11 C12 C13 C14 0.4(15)
C17 C12 C13 C14 -179.4(9)
C12 C13 C14 C15 -0.9(17)
C13 C14 C15 C16 1.8(16)
C14 C15 C16 C11 -2.3(13)
C14 C15 C16 C20 178.0(9)
C12 C11 C16 C15 1.8(11)
N1 C11 C16 C15 176.3(7)
C12 C11 C16 C20 -178.5(7)
N1 C11 C16 C20 -4.0(10)
C13 C12 C17 C18 -58.7(13)
C11 C12 C17 C18 121.5(11)
C13 C12 C17 C19 67.1(13)
C11 C12 C17 C19 -112.7(10)
C15 C16 C20 C22 -70.9(10)
C11 C16 C20 C22 109.4(9)
C15 C16 C20 C21 52.7(10)
C11 C16 C20 C21 -127.0(8)
C6 N2 C31 C36 -111.7(7)
C8 N2 C31 C36 76.2(8)
C6 N2 C31 C32 74.1(8)
C8 N2 C31 C32 -97.9(7)
C36 C31 C32 C33 -0.8(10)
N2 C31 C32 C33 173.1(6)
C36 C31 C32 C37 -175.1(6)
N2 C31 C32 C37 -1.2(9)
C31 C32 C33 C34 0.9(11)
C37 C32 C33 C34 175.3(7)
C32 C33 C34 C35 -0.3(12)
C33 C34 C35 C36 -0.4(12)
C32 C31 C36 C35 0.1(10)
N2 C31 C36 C35 -173.6(6)
C32 C31 C36 C40 177.7(6)
N2 C31 C36 C40 4.0(9)
C34 C35 C36 C31 0.5(11)
C34 C35 C36 C40 -177.2(7)
C33 C32 C37 C39 43.8(10)
C31 C32 C37 C39 -142.1(7)
C33 C32 C37 C38 -80.3(9)
C31 C32 C37 C38 93.7(9)
C31 C36 C40 C42 134.0(7)
C35 C36 C40 C42 -48.5(9)
C31 C36 C40 C41 -104.0(8)
C35 C36 C40 C41 73.5(9)
C1S C2S C3S C4S -174(3)
C2S C3S C4S C5S -178(3)
C3S C4S C5S C6S 179(3)
